data_4318418
loop_
_publ_author_name
'Ho-Chol Chang'
'Katsunori Mochizuki'
'Susumu Kitagawa'

_publ_section_title
;
 Synthesis and Ligand-Based Mixed Valency of cis- and
 trans-CrIII(X4SQ)(X4Cat)(L)n (X = Cl and Br,n= 1 or 2) Complexes: Effects
 of Solvent Media on Intramolecular Charge Distribution and Ligand
 Dissociation of CrIII(X4SQ)3
;
_journal_name_full 'Inorganic Chemistry'
_journal_page_first 4444
_journal_page_last 4452
_journal_paper_doi 10.1021/ic025643p
_journal_volume 41
_journal_year 2002
_chemical_formula_sum 'C24 H11 Cl8 Cr N3 O4'
_chemical_formula_weight 740.99
_space_group_IT_number 2
_symmetry_cell_setting triclinic
_symmetry_Int_Tables_number 2
_symmetry_space_group_name_Hall '-P 1'
_symmetry_space_group_name_H-M 'P -1'
_cell_angle_alpha 115.71(1)
_cell_angle_beta 95.706(3)
_cell_angle_gamma 92.154(4)
_cell_formula_units_Z 2
_cell_length_a 8.629(2)
_cell_length_b 13.739(2)
_cell_length_c 14.714(3)
_cell_measurement_temperature 296.2
_cell_measurement_theta_max 22.5
_cell_volume 1557.6(5)
_computing_data_reduction 'teXsan Ver. 1.11'
_computing_publication_material 'teXsan Ver. 1.11'
_computing_structure_refinement 'teXsan Ver. 1.10'
_computing_structure_solution SIR92
_diffrn_measured_fraction_theta_full 0.9558
_diffrn_measured_fraction_theta_max 0.9558
_diffrn_measurement_device_type 'Rigaku/MSC Mercury CCD'
_diffrn_measurement_method \w
_diffrn_radiation_type 'Mo K\a'
_diffrn_radiation_wavelength 0.7107
_diffrn_reflns_av_R_equivalents 0.028
_diffrn_reflns_limit_h_max 11
_diffrn_reflns_limit_h_min -10
_diffrn_reflns_limit_k_max 17
_diffrn_reflns_limit_k_min -12
_diffrn_reflns_limit_l_max 16
_diffrn_reflns_limit_l_min -18
_diffrn_reflns_number 11486
_diffrn_reflns_theta_full 27.20
_diffrn_reflns_theta_max 27.20
_exptl_absorpt_coefficient_mu 1.087
_exptl_absorpt_correction_type REQABA
_exptl_crystal_colour violet
_exptl_crystal_density_diffrn 1.580
_exptl_crystal_density_method 'not measured'
_exptl_crystal_description platet
_exptl_crystal_size_max 0.500
_exptl_crystal_size_mid 0.075
_exptl_crystal_size_min 0.050
_refine_diff_density_max 0.38
_refine_diff_density_min -0.33
_refine_ls_extinction_method none
_refine_ls_goodness_of_fit_ref 1.248
_refine_ls_hydrogen_treatment noref
_refine_ls_number_parameters 361
_refine_ls_number_reflns 3207
_refine_ls_R_factor_gt 0.0531
_refine_ls_shift/su_max 0.0002
_refine_ls_structure_factor_coef F
_refine_ls_weighting_details 'w = 1/[\s^2^(Fo) + 0.00181|Fo|^2^]'
_refine_ls_weighting_scheme calc
_refine_ls_wR_factor_ref 0.0721
_reflns_number_gt 3207
_reflns_number_total 6614
_reflns_threshold_expression F^2^>3.0\s(F^2^)
_cod_data_source_file ic025643p_2.cif
_cod_data_source_block complex3
_cod_original_cell_volume 1557.6(6)
_cod_original_sg_symbol_H-M 'P -1 '
_cod_original_formula_sum 'C24 H11 Cl8 Cr N3 O4 '
_cod_database_code 4318418

loop_
_symmetry_equiv_pos_as_xyz
x,y,z
-x,-y,-z

loop_
_atom_site_label
_atom_site_type_symbol
_atom_site_fract_x
_atom_site_fract_y
_atom_site_fract_z
_atom_site_U_iso_or_equiv
_atom_site_adp_type
_atom_site_occupancy
_atom_site_calc_flag
_atom_site_refinement_flags
_atom_site_disorder_assembly
_atom_site_disorder_group
Cr(1) Cr 0.8276(1) 0.14216(7) 0.85044(7) 0.0433(3) Uani 1.00 d . . .
Cl(1) Cl 0.7491(4) 0.0166(3) 0.4827(2) 0.127(1) Uani 1.00 d . . .
Cl(2) Cl 0.5469(5) -0.2096(4) 0.3725(2) 0.184(1) Uani 1.00 d . . .
Cl(3) Cl 0.4549(4) -0.3302(3) 0.4988(3) 0.170(1) Uani 1.00 d . . .
Cl(4) Cl 0.5523(2) -0.2213(2) 0.7369(2) 0.0919(7) Uani 1.00 d . . .
Cl(5) Cl 1.0190(2) 0.4933(1) 0.8695(1) 0.0666(5) Uani 1.00 d . . .
Cl(6) Cl 0.7340(2) 0.6229(2) 0.8510(2) 0.0844(7) Uani 1.00 d . . .
Cl(7) Cl 0.3971(2) 0.5382(1) 0.8541(2) 0.0784(6) Uani 1.00 d . . .
Cl(8) Cl 0.3376(2) 0.3222(1) 0.8760(1) 0.0609(5) Uani 1.00 d . . .
O(1) O 0.8078(5) 0.0962(4) 0.7069(3) 0.056(1) Uani 1.00 d . . .
O(2) O 0.7251(4) -0.0007(3) 0.8136(3) 0.048(1) Uani 1.00 d . . .
O(3) O 0.9142(4) 0.2858(3) 0.8737(3) 0.048(1) Uani 1.00 d . . .
O(4) O 0.6329(4) 0.2109(3) 0.8684(3) 0.046(1) Uani 1.00 d . . .
N(1) N 1.0495(5) 0.0922(4) 0.8565(3) 0.044(1) Uani 1.00 d . . .
N(2) N 0.8718(5) 0.1719(4) 1.0008(3) 0.045(1) Uani 1.00 d . . .
N(3) N 0.984(2) 0.202(1) 0.4294(8) 0.183(6) Uani 1.00 d . . .
C(1) C 0.7250(7) 0.0008(6) 0.6561(5) 0.057(2) Uani 1.00 d . . .
C(2) C 0.685(1) -0.0505(8) 0.5502(6) 0.086(3) Uani 1.00 d . . .
C(3) C 0.600(1) -0.1516(10) 0.5037(7) 0.105(3) Uani 1.00 d . . .
C(4) C 0.557(1) -0.2017(8) 0.5593(7) 0.098(3) Uani 1.00 d . . .
C(5) C 0.5993(8) -0.1554(6) 0.6638(6) 0.071(2) Uani 1.00 d . . .
C(6) C 0.6802(7) -0.0523(5) 0.7135(5) 0.054(2) Uani 1.00 d . . .
C(7) C 0.8037(6) 0.3465(5) 0.8686(4) 0.044(1) Uani 1.00 d . . .
C(8) C 0.8300(6) 0.4462(4) 0.8659(4) 0.046(2) Uani 1.00 d . . .
C(9) C 0.7045(7) 0.5035(5) 0.8600(5) 0.052(2) Uani 1.00 d . . .
C(10) C 0.5512(7) 0.4641(5) 0.8616(4) 0.049(2) Uani 1.00 d . . .
C(11) C 0.5224(6) 0.3688(4) 0.8691(4) 0.044(1) Uani 1.00 d . . .
C(12) C 0.6484(6) 0.3060(4) 0.8680(4) 0.041(1) Uani 1.00 d . . .
C(13) C 1.1343(7) 0.0551(5) 0.7775(4) 0.054(2) Uani 1.00 d . . .
C(14) C 1.2862(7) 0.0283(6) 0.7888(6) 0.063(2) Uani 1.00 d . . .
C(15) C 1.3495(7) 0.0378(5) 0.8816(6) 0.065(2) Uani 1.00 d . . .
C(16) C 1.2640(7) 0.0732(5) 0.9615(5) 0.059(2) Uani 1.00 d . . .
C(17) C 1.1129(6) 0.1008(4) 0.9481(4) 0.045(2) Uani 1.00 d . . .
C(18) C 1.0117(6) 0.1434(4) 1.0287(4) 0.043(1) Uani 1.00 d . . .
C(19) C 1.0512(8) 0.1543(5) 1.1274(5) 0.062(2) Uani 1.00 d . . .
C(20) C 0.9523(9) 0.2021(6) 1.2000(5) 0.069(2) Uani 1.00 d . . .
C(21) C 0.8112(9) 0.2347(6) 1.1709(5) 0.072(2) Uani 1.00 d . . .
C(22) C 0.7745(8) 0.2169(5) 1.0721(5) 0.058(2) Uani 1.00 d . . .
C(23) C 0.992(2) 0.235(1) 0.5120(9) 0.140(5) Uani 1.00 d . . .
C(24) C 1.000(2) 0.267(1) 0.6202(9) 0.199(8) Uani 1.00 d . . .
H(1) H 1.0747 0.0511 0.7015 0.0896 Uiso 1.00 calc . . .
H(2) H 1.3538 0.0179 0.7319 0.0896 Uiso 1.00 calc . . .
H(3) H 1.4692 0.0224 0.8924 0.0896 Uiso 1.00 calc . . .
H(4) H 1.3171 0.0908 1.0384 0.0896 Uiso 1.00 calc . . .
H(5) H 1.1549 0.1297 1.1473 0.0896 Uiso 1.00 calc . . .
H(6) H 0.9884 0.2165 1.2859 0.0896 Uiso 1.00 calc . . .
H(7) H 0.7306 0.2805 1.2318 0.0896 Uiso 1.00 calc . . .
H(8) H 0.6616 0.2398 1.0404 0.0896 Uiso 1.00 calc . . .
H(9) H 1.0152 0.3457 0.6606 0.2324 Uiso 1.00 calc . . .
H(10) H 0.9050 0.2441 0.6387 0.2324 Uiso 1.00 calc . . .
H(11) H 1.0847 0.2383 0.6464 0.2324 Uiso 1.00 calc . . .

loop_
_atom_site_aniso_label
_atom_site_aniso_U_11
_atom_site_aniso_U_22
_atom_site_aniso_U_33
_atom_site_aniso_U_12
_atom_site_aniso_U_13
_atom_site_aniso_U_23
Cr(1) 0.0436(5) 0.0436(5) 0.0484(5) 0.0075(4) 0.0050(4) 0.0255(4)
Cl(1) 0.151(2) 0.185(3) 0.061(1) 0.029(2) 0.015(1) 0.066(2)
Cl(2) 0.211(4) 0.206(4) 0.056(1) 0.009(3) -0.038(2) -0.003(2)
Cl(3) 0.162(3) 0.104(2) 0.150(3) -0.039(2) -0.047(2) -0.013(2)
Cl(4) 0.077(1) 0.065(1) 0.125(2) -0.0154(10) -0.005(1) 0.039(1)
Cl(5) 0.0486(8) 0.065(1) 0.095(1) -0.0043(7) 0.0094(8) 0.0442(9)
Cl(6) 0.081(1) 0.058(1) 0.137(2) 0.0066(9) 0.016(1) 0.065(1)
Cl(7) 0.0584(10) 0.065(1) 0.127(2) 0.0203(8) 0.0085(10) 0.056(1)
Cl(8) 0.0415(7) 0.0615(10) 0.085(1) 0.0063(7) 0.0109(7) 0.0369(9)
O(1) 0.062(2) 0.066(3) 0.048(2) 0.006(2) 0.003(2) 0.033(2)
O(2) 0.050(2) 0.044(2) 0.052(2) 0.007(2) 0.007(2) 0.023(2)
O(3) 0.040(2) 0.045(2) 0.066(2) 0.004(2) 0.007(2) 0.031(2)
O(4) 0.041(2) 0.039(2) 0.065(2) 0.003(2) 0.006(2) 0.028(2)
N(1) 0.049(3) 0.044(3) 0.048(3) 0.008(2) 0.008(2) 0.029(2)
N(2) 0.051(3) 0.037(2) 0.049(3) 0.006(2) 0.007(2) 0.021(2)
N(3) 0.29(2) 0.19(1) 0.092(7) 0.04(1) 0.058(9) 0.076(8)
C(1) 0.053(3) 0.068(4) 0.047(3) 0.022(3) 0.002(3) 0.021(3)
C(2) 0.088(6) 0.116(7) 0.051(4) 0.022(5) 0.004(4) 0.033(5)
C(3) 0.104(7) 0.107(8) 0.065(5) 0.014(6) -0.017(5) 0.008(5)
C(4) 0.087(6) 0.077(6) 0.086(6) 0.004(5) -0.018(5) 0.002(5)
C(5) 0.058(4) 0.056(4) 0.075(5) 0.005(3) -0.003(3) 0.011(4)
C(6) 0.047(3) 0.053(4) 0.055(4) 0.013(3) -0.003(3) 0.018(3)
C(7) 0.043(3) 0.043(3) 0.046(3) 0.006(2) 0.004(2) 0.021(3)
C(8) 0.045(3) 0.041(3) 0.055(3) -0.001(2) 0.007(3) 0.024(3)
C(9) 0.055(3) 0.041(3) 0.063(4) -0.001(3) 0.002(3) 0.027(3)
C(10) 0.050(3) 0.042(3) 0.060(3) 0.009(3) 0.006(3) 0.026(3)
C(11) 0.039(3) 0.043(3) 0.047(3) 0.002(2) 0.000(2) 0.018(3)
C(12) 0.037(3) 0.041(3) 0.045(3) 0.000(2) 0.003(2) 0.020(2)
C(13) 0.059(4) 0.053(4) 0.056(4) 0.014(3) 0.018(3) 0.025(3)
C(14) 0.051(4) 0.065(4) 0.083(5) 0.017(3) 0.023(3) 0.037(4)
C(15) 0.047(3) 0.056(4) 0.093(5) 0.015(3) 0.010(4) 0.032(4)
C(16) 0.053(3) 0.061(4) 0.065(4) 0.009(3) 0.000(3) 0.032(3)
C(17) 0.045(3) 0.036(3) 0.054(3) 0.005(2) 0.002(3) 0.022(3)
C(18) 0.048(3) 0.035(3) 0.049(3) 0.000(2) 0.002(2) 0.022(2)
C(19) 0.077(4) 0.056(4) 0.061(4) -0.012(3) -0.013(3) 0.038(3)
C(20) 0.098(6) 0.063(4) 0.048(4) -0.011(4) 0.016(4) 0.025(3)
C(21) 0.092(5) 0.065(4) 0.062(4) 0.003(4) 0.028(4) 0.028(4)
C(22) 0.067(4) 0.053(4) 0.058(4) 0.009(3) 0.021(3) 0.024(3)
C(23) 0.18(1) 0.16(1) 0.091(8) 0.006(9) 0.031(8) 0.058(8)
C(24) 0.29(2) 0.21(2) 0.085(8) -0.03(1) 0.024(10) 0.055(9)

loop_
_atom_type_symbol
_atom_type_description
_atom_type_scat_dispersion_real
_atom_type_scat_dispersion_imag
_atom_type_scat_source
Cr Cr 0.321 0.624
;International Tables for Crystallography
(1992, Vol. C, Tables 4.2.6.8 and 6.1.1.1)
;
Cl Cl 0.148 0.159
;International Tables for Crystallography
(1992, Vol. C, Tables 4.2.6.8 and 6.1.1.1)
;
O O 0.011 0.006
;International Tables for Crystallography
(1992, Vol. C, Tables 4.2.6.8 and 6.1.1.1)
;
N N 0.006 0.003
;International Tables for Crystallography
(1992, Vol. C, Tables 4.2.6.8 and 6.1.1.1)
;
C C 0.003 0.002
;International Tables for Crystallography
(1992, Vol. C, Tables 4.2.6.8 and 6.1.1.1)
;
H H 0.000 0.000
;International Tables for Crystallography
(1992, Vol. C, Table 6.1.1.2)
;

loop_
_geom_angle_atom_site_label_1
_geom_angle_atom_site_label_2
_geom_angle_atom_site_label_3
_geom_angle
_geom_angle_site_symmetry_1
_geom_angle_site_symmetry_2
_geom_angle_site_symmetry_3
_geom_angle_publ_flag
O(1) Cr(1) O(2) 84.4(2) . . . yes
O(1) Cr(1) O(3) 90.0(2) . . . yes
O(1) Cr(1) O(4) 94.8(2) . . . yes
O(1) Cr(1) N(1) 93.5(2) . . . yes
O(1) Cr(1) N(2) 170.9(2) . . . yes
O(2) Cr(1) O(3) 173.1(2) . . . yes
O(2) Cr(1) O(4) 93.4(2) . . . yes
O(2) Cr(1) N(1) 93.6(2) . . . yes
O(2) Cr(1) N(2) 91.5(2) . . . yes
O(3) Cr(1) O(4) 82.9(1) . . . yes
O(3) Cr(1) N(1) 90.9(2) . . . yes
O(3) Cr(1) N(2) 94.6(2) . . . yes
O(4) Cr(1) N(1) 169.6(2) . . . yes
O(4) Cr(1) N(2) 93.6(2) . . . yes
N(1) Cr(1) N(2) 78.5(2) . . . yes
Cr(1) O(1) C(1) 111.6(4) . . . yes
Cr(1) O(2) C(6) 110.5(4) . . . yes
Cr(1) O(3) C(7) 111.4(3) . . . yes
Cr(1) O(4) C(12) 111.5(3) . . . yes
Cr(1) N(1) C(13) 124.7(4) . . . yes
Cr(1) N(1) C(17) 116.0(3) . . . yes
C(13) N(1) C(17) 119.2(5) . . . yes
Cr(1) N(2) C(18) 115.7(3) . . . yes
Cr(1) N(2) C(22) 125.6(4) . . . yes
C(18) N(2) C(22) 118.7(5) . . . yes
O(1) C(1) C(2) 124.3(7) . . . yes
O(1) C(1) C(6) 116.7(5) . . . yes
C(2) C(1) C(6) 118.9(8) . . . yes
Cl(1) C(2) C(1) 117.0(8) . . . yes
Cl(1) C(2) C(3) 122.9(7) . . . yes
C(1) C(2) C(3) 120.1(9) . . . yes
Cl(2) C(3) C(2) 118.3(9) . . . yes
Cl(2) C(3) C(4) 121.1(9) . . . yes
C(2) C(3) C(4) 120.5(8) . . . yes
Cl(3) C(4) C(3) 119.7(8) . . . yes
Cl(3) C(4) C(5) 119.1(9) . . . yes
C(3) C(4) C(5) 121.1(9) . . . yes
Cl(4) C(5) C(4) 122.0(7) . . . yes
Cl(4) C(5) C(6) 118.2(5) . . . yes
C(4) C(5) C(6) 119.8(8) . . . yes
O(2) C(6) C(1) 116.2(6) . . . yes
O(2) C(6) C(5) 124.3(6) . . . yes
C(1) C(6) C(5) 119.4(6) . . . yes
O(3) C(7) C(8) 124.2(5) . . . yes
O(3) C(7) C(12) 115.7(5) . . . yes
C(8) C(7) C(12) 120.1(5) . . . yes
Cl(5) C(8) C(7) 118.6(4) . . . yes
Cl(5) C(8) C(9) 122.0(4) . . . yes
C(7) C(8) C(9) 119.4(5) . . . yes
Cl(6) C(9) C(8) 120.0(5) . . . yes
Cl(6) C(9) C(10) 119.7(4) . . . yes
C(8) C(9) C(10) 120.3(5) . . . yes
Cl(7) C(10) C(9) 118.9(4) . . . yes
Cl(7) C(10) C(11) 119.5(4) . . . yes
C(9) C(10) C(11) 121.6(5) . . . yes
Cl(8) C(11) C(10) 122.3(4) . . . yes
Cl(8) C(11) C(12) 119.2(4) . . . yes
C(10) C(11) C(12) 118.4(5) . . . yes
O(4) C(12) C(7) 116.4(4) . . . yes
O(4) C(12) C(11) 123.6(5) . . . yes
C(7) C(12) C(11) 119.9(5) . . . yes
N(1) C(13) C(14) 121.4(6) . . . yes
C(13) C(14) C(15) 118.9(6) . . . yes
C(14) C(15) C(16) 120.2(6) . . . yes
C(15) C(16) C(17) 119.5(6) . . . yes
N(1) C(17) C(16) 120.7(5) . . . yes
N(1) C(17) C(18) 114.7(4) . . . yes
C(16) C(17) C(18) 124.6(5) . . . yes
N(2) C(18) C(17) 115.0(5) . . . yes
N(2) C(18) C(19) 120.9(5) . . . yes
C(17) C(18) C(19) 124.1(5) . . . yes
C(18) C(19) C(20) 119.7(6) . . . yes
C(19) C(20) C(21) 118.5(6) . . . yes
C(20) C(21) C(22) 119.4(6) . . . yes
N(2) C(22) C(21) 122.6(6) . . . yes
N(3) C(23) C(24) 173(1) . . . yes

loop_
_geom_bond_atom_site_label_1
_geom_bond_atom_site_label_2
_geom_bond_distance
_geom_bond_site_symmetry_1
_geom_bond_site_symmetry_2
_geom_bond_publ_flag
Cr(1) O(1) 1.911(4) . . yes
Cr(1) O(2) 1.945(4) . . yes
Cr(1) O(3) 1.955(4) . . yes
Cr(1) O(4) 1.943(4) . . yes
Cr(1) N(1) 2.064(4) . . yes
Cr(1) N(2) 2.060(4) . . yes
Cl(1) C(2) 1.735(10) . . yes
Cl(2) C(3) 1.742(9) . . yes
Cl(3) C(4) 1.75(1) . . yes
Cl(4) C(5) 1.745(9) . . yes
Cl(5) C(8) 1.718(6) . . yes
Cl(6) C(9) 1.714(6) . . yes
Cl(7) C(10) 1.728(5) . . yes
Cl(8) C(11) 1.725(6) . . yes
O(1) C(1) 1.327(8) . . yes
O(2) C(6) 1.335(7) . . yes
O(3) C(7) 1.308(6) . . yes
O(4) C(12) 1.312(6) . . yes
N(1) C(13) 1.353(7) . . yes
N(1) C(17) 1.357(7) . . yes
N(2) C(18) 1.362(7) . . yes
N(2) C(22) 1.357(7) . . yes
N(3) C(23) 1.09(1) . . yes
C(1) C(2) 1.402(10) . . yes
C(1) C(6) 1.404(10) . . yes
C(2) C(3) 1.39(1) . . yes
C(3) C(4) 1.35(1) . . yes
C(4) C(5) 1.39(1) . . yes
C(5) C(6) 1.398(9) . . yes
C(7) C(8) 1.399(8) . . yes
C(7) C(12) 1.429(7) . . yes
C(8) C(9) 1.380(8) . . yes
C(9) C(10) 1.416(8) . . yes
C(10) C(11) 1.377(8) . . yes
C(11) C(12) 1.410(7) . . yes
C(13) C(14) 1.388(8) . . yes
C(14) C(15) 1.367(9) . . yes
C(15) C(16) 1.367(9) . . yes
C(16) C(17) 1.391(8) . . yes
C(17) C(18) 1.468(8) . . yes
C(18) C(19) 1.399(8) . . yes
C(19) C(20) 1.384(10) . . yes
C(20) C(21) 1.40(1) . . yes
C(21) C(22) 1.366(9) . . yes
C(23) C(24) 1.45(2) . . yes

loop_
_geom_contact_atom_site_label_1
_geom_contact_atom_site_label_2
_geom_contact_distance
_geom_contact_site_symmetry_1
_geom_contact_site_symmetry_2
_geom_contact_publ_flag
Cl(1) C(23) 3.44(1) . . ?
Cl(1) C(3) 3.58(1) . 2_656 ?
Cl(1) N(3) 3.59(1) . . ?
Cl(2) C(11) 3.243(6) . 2_656 ?
Cl(2) C(12) 3.420(6) . 2_656 ?
Cl(2) Cl(8) 3.562(4) . 2_656 ?
Cl(4) Cl(6) 3.565(3) . 1_545 ?
Cl(4) C(21) 3.569(7) . 2_657 ?
Cl(5) Cl(7) 3.345(2) . 1_655 ?
Cl(6) C(19) 3.395(7) . 2_767 ?
Cl(6) C(18) 3.469(6) . 2_767 ?
Cl(7) C(22) 3.495(6) . 2_667 ?
O(1) C(24) 3.55(2) . . ?
O(2) C(19) 3.239(7) . 2_757 ?
O(2) C(15) 3.478(7) . 1_455 ?
O(4) C(15) 3.424(8) . 1_455 ?
O(4) C(14) 3.579(8) . 1_455 ?
N(1) C(19) 3.577(8) . 2_757 ?
N(3) C(20) 3.36(1) . 1_554 ?
N(3) C(13) 3.55(1) . 2_756 ?
C(17) C(19) 3.385(8) . 2_757 ?

loop_
_cod_related_entry_id
_cod_related_entry_database
_cod_related_entry_code
1 ChemSpider 30661065
